data_4340486
loop_
_publ_author_name
'Ward, Matthew D.'
'Mesbah, Adel'
'Lee, Minseong'
'Malliakas, Christos D.'
'Choi, Eun Sang'
'Ibers, James A.'

_publ_section_title
;
 Synthesis and Characterization of Two Quaternary Uranium Tellurides,
 RbTiU3Te9 and CsTiU3Te9.
;
_journal_issue 15
_journal_name_full 'Inorganic chemistry'
_journal_page_first 7909
_journal_paper_doi 10.1021/ic500599d
_journal_volume 53
_journal_year 2014
_chemical_formula_moiety 'Te9 Ti U3, Cs'
_chemical_formula_sum 'Cs Te9 Ti U3'
_chemical_formula_weight 2043.30
_chemical_name_systematic
; 
 ? 
;
_space_group_IT_number 11
_symmetry_cell_setting monoclinic
_symmetry_space_group_name_Hall '-P 2yb'
_symmetry_space_group_name_H-M 'P 1 21/m 1'
_atom_sites_solution_primary direct
_atom_sites_solution_secondary difmap
_audit_creation_method SHELXL-97
_cell_angle_alpha 90.00
_cell_angle_beta 96.7780(10)
_cell_angle_gamma 90.00
_cell_formula_units_Z 2
_cell_length_a 8.2730(2)
_cell_length_b 6.1154(2)
_cell_length_c 17.4906(5)
_cell_measurement_reflns_used 6516
_cell_measurement_temperature 100(2)
_cell_measurement_theta_max 33.19
_cell_measurement_theta_min 2.48
_cell_volume 878.71(4)
_computing_cell_refinement 'Bruker SAINT'
_computing_data_collection 'Bruker APEX2'
_computing_data_reduction 'Bruker SAINT'
_computing_molecular_graphics 'Bruker SHELXTL'
_computing_publication_material 'Bruker SHELXTL'
_computing_structure_refinement 'SHELXL-97 (Sheldrick, 2008a)'
_computing_structure_solution 'SHELXS-97 (Sheldrick, 2008a)'
_diffrn_ambient_temperature 100(2)
_diffrn_measured_fraction_theta_full 0.997
_diffrn_measured_fraction_theta_max 0.997
_diffrn_measurement_device_type 'Bruker APEX-II CCD'
_diffrn_measurement_method '\f and \w scans'
_diffrn_radiation_monochromator graphite
_diffrn_radiation_source 'fine-focus sealed tube'
_diffrn_radiation_type MoK\a
_diffrn_radiation_wavelength 0.71073
_diffrn_reflns_av_R_equivalents 0.0344
_diffrn_reflns_av_sigmaI/netI 0.0236
_diffrn_reflns_limit_h_max 12
_diffrn_reflns_limit_h_min -12
_diffrn_reflns_limit_k_max 9
_diffrn_reflns_limit_k_min -9
_diffrn_reflns_limit_l_max 26
_diffrn_reflns_limit_l_min -26
_diffrn_reflns_number 21048
_diffrn_reflns_theta_full 33.19
_diffrn_reflns_theta_max 33.19
_diffrn_reflns_theta_min 2.35
_exptl_absorpt_coefficient_mu 44.652
_exptl_absorpt_correction_T_max 0.2248
_exptl_absorpt_correction_T_min 0.0542
_exptl_absorpt_correction_type numerical
_exptl_absorpt_process_details 'face indexed, SADABS (Sheldrick, 2008b)'
_exptl_crystal_colour black
_exptl_crystal_density_diffrn 7.723
_exptl_crystal_density_method 'not measured'
_exptl_crystal_description needle
_exptl_crystal_F_000 1642
_exptl_crystal_size_max 0.160
_exptl_crystal_size_mid 0.105
_exptl_crystal_size_min 0.055
_refine_diff_density_max 4.959
_refine_diff_density_min -7.579
_refine_diff_density_rms 0.523
_refine_ls_extinction_coef 0.00080(6)
_refine_ls_extinction_expression Fc^*^=kFc[1+0.001xFc^2^\l^3^/sin(2\q)]^-1/4^
_refine_ls_extinction_method SHELXL
_refine_ls_goodness_of_fit_ref 1.744
_refine_ls_matrix_type full
_refine_ls_number_parameters 83
_refine_ls_number_reflns 3623
_refine_ls_number_restraints 0
_refine_ls_restrained_S_all 1.744
_refine_ls_R_factor_all 0.0368
_refine_ls_R_factor_gt 0.0327
_refine_ls_shift/su_max 0.001
_refine_ls_shift/su_mean 0.000
_refine_ls_structure_factor_coef Fsqd
_refine_ls_weighting_details
; calc 
 [1.00000+0.00000exp(0.00(sin\q/\l)^2^)]/ 
   [\s^2^(Fo^2^)+0.0000+0.0000*P+(0.0222P)^2^+0.0000sin\q/\l] 
 where P = 1.00000Fo^2^ + 0.00000Fc^2^ 
;
_refine_ls_weighting_scheme calc
_refine_ls_wR_factor_gt 0.0806
_refine_ls_wR_factor_ref 0.0814
_reflns_number_gt 3278
_reflns_number_total 3623
_reflns_threshold_expression >2sigma(I)
_cod_data_source_file ic500599d_si_001.cif
_cod_data_source_block CsTiU3Te9
_cod_depositor_comments
;
The following automatic conversions were performed:

'_symmetry_cell_setting' value 'Monoclinic' changed to 'monoclinic'
according to
/usr/data/users/saulius/crontab/automatic-downloads/rss-feeds/ACS/lib/dictionaries/cif_core.dic
dictionary named 'cif_core.dic' version 2.4.2 from 2011-04-26.

Automatic conversion script
Id: cif_fix_values 2281 2013-09-26 08:29:07Z andrius 

 Adding full bibliography for 4340485--4340486.cif.
;
_cod_original_sg_symbol_H-M 'P2(1)/m  '
_cod_database_code 4340486

loop_
_symmetry_equiv_pos_as_xyz
'x, y, z'
'-x, y+1/2, -z'
'-x, -y, -z'
'x, -y-1/2, z'

loop_
_atom_site_label
_atom_site_type_symbol
_atom_site_fract_x
_atom_site_fract_y
_atom_site_fract_z
_atom_site_U_iso_or_equiv
_atom_site_adp_type
_atom_site_occupancy
_atom_site_symmetry_multiplicity
_atom_site_calc_flag
_atom_site_refinement_flags
U1 U 0.0478(4) 0.2500 0.1868(2) 0.00617(9) Uani 0.1033(10) 2 d SP
U1A U 0.54634(4) 0.2500 0.18716(2) 0.00617(9) Uani 0.8967(10) 2 d SP
U2 U 0.10009(4) 0.2500 0.40286(2) 0.00461(8) Uani 1 2 d S
U3 U 0.60283(4) 0.2500 0.40799(2) 0.00454(8) Uani 1 2 d S
Te1 Te 0.33082(5) 0.00045(7) 0.30139(2) 0.00545(9) Uani 1 1 d .
Te2 Te 0.82017(5) 0.00052(7) 0.30073(2) 0.00549(9) Uani 1 1 d .
Te3 Te 0.26410(7) 0.2500 0.06309(4) 0.00709(12) Uani 1 2 d S
Te4 Te 0.38006(7) 0.2500 0.53536(3) 0.00508(11) Uani 1 2 d S
Te5 Te 0.76724(7) 0.2500 0.06323(4) 0.00714(12) Uani 1 2 d S
Te6 Te 0.88818(7) 0.2500 0.53787(4) 0.00514(11) Uani 1 2 d S
Te7 Te 0.96703(7) 0.2500 0.86989(4) 0.00978(12) Uani 0.1033(10) 2 d SP
Te7A Te 0.46643(7) 0.2500 0.86404(4) 0.00757(12) Uani 0.8967(10) 2 d SP
Cs1 Cs 0.46643(7) 0.2500 0.86404(4) 0.00757(12) Uani 0.1033(10) 2 d SP
Cs1A Cs 0.96703(7) 0.2500 0.86989(4) 0.00978(12) Uani 0.8967(10) 2 d SP
Ti1 Ti 0.0000 0.0000 0.0000 0.0048(3) Uani 0.1033(10) 2 d SP
Ti1A Ti 0.5000 0.0000 0.0000 0.0048(3) Uani 0.8967(10) 2 d SP

loop_
_atom_site_aniso_label
_atom_site_aniso_U_11
_atom_site_aniso_U_22
_atom_site_aniso_U_33
_atom_site_aniso_U_23
_atom_site_aniso_U_13
_atom_site_aniso_U_12
U1 0.00563(15) 0.00609(15) 0.00703(17) 0.000 0.00166(12) 0.000
U1A 0.00563(15) 0.00609(15) 0.00703(17) 0.000 0.00166(12) 0.000
U2 0.00305(13) 0.00358(13) 0.00741(15) 0.000 0.00152(10) 0.000
U3 0.00298(13) 0.00341(13) 0.00740(15) 0.000 0.00136(10) 0.000
Te1 0.00523(17) 0.00459(18) 0.0068(2) -0.00037(12) 0.00182(14) -0.00028(11)
Te2 0.00502(17) 0.00446(18) 0.00705(19) -0.00031(13) 0.00096(14) 0.00015(11)
Te3 0.0059(2) 0.0064(2) 0.0092(3) 0.000 0.00173(19) 0.000
Te4 0.0047(2) 0.0041(2) 0.0065(3) 0.000 0.00136(19) 0.000
Te5 0.0058(2) 0.0066(2) 0.0092(3) 0.000 0.00176(19) 0.000
Te6 0.0048(2) 0.0043(2) 0.0064(3) 0.000 0.00120(19) 0.000
Te7 0.0096(2) 0.0089(2) 0.0109(3) 0.000 0.0019(2) 0.000
Te7A 0.0088(2) 0.0059(2) 0.0082(3) 0.000 0.0018(2) 0.000
Cs1 0.0088(2) 0.0059(2) 0.0082(3) 0.000 0.0018(2) 0.000
Cs1A 0.0096(2) 0.0089(2) 0.0109(3) 0.000 0.0019(2) 0.000
Ti1 0.0046(7) 0.0047(7) 0.0055(7) 0.0001(6) 0.0016(6) 0.0001(5)
Ti1A 0.0046(7) 0.0047(7) 0.0055(7) 0.0001(6) 0.0016(6) 0.0001(5)

loop_
_atom_type_symbol
_atom_type_description
_atom_type_scat_dispersion_real
_atom_type_scat_dispersion_imag
_atom_type_scat_source
Ti Ti 0.2776 0.4457 'International Tables Vol C Tables 4.2.6.8 and 6.1.1.4'
Te Te -0.5308 1.6751 'International Tables Vol C Tables 4.2.6.8 and 6.1.1.4'
U U -9.6767 9.6646 'International Tables Vol C Tables 4.2.6.8 and 6.1.1.4'
Cs Cs -0.3680 2.1192 'International Tables Vol C Tables 4.2.6.8 and 6.1.1.4'

loop_
_geom_angle_atom_site_label_1
_geom_angle_atom_site_label_2
_geom_angle_atom_site_label_3
_geom_angle
_geom_angle_site_symmetry_1
_geom_angle_site_symmetry_3
Te3 U1 Te5 87.51(9) . 1_455
Te3 U1 Cs1A 77.25(6) . 3_656
Te5 U1 Cs1A 77.18(6) 1_455 3_656
Te3 U1 Te7 77.25(6) . 3_656
Te5 U1 Te7 77.18(6) 1_455 3_656
Cs1A U1 Te7 0.00(3) 3_656 3_656
Te3 U1 Cs1A 77.25(6) . 3_666
Te5 U1 Cs1A 77.18(6) 1_455 3_666
Cs1A U1 Cs1A 144.32(12) 3_656 3_666
Te7 U1 Cs1A 144.32(12) 3_656 3_666
Te3 U1 Te7 77.25(6) . 3_666
Te5 U1 Te7 77.18(6) 1_455 3_666
Cs1A U1 Te7 144.32(12) 3_656 3_666
Te7 U1 Te7 144.32(12) 3_656 3_666
Cs1A U1 Te7 0.00(3) 3_666 3_666
Te3 U1 Te1 89.83(8) . .
Te5 U1 Te1 152.11(3) 1_455 .
Cs1A U1 Te1 75.15(3) 3_656 .
Te7 U1 Te1 75.15(3) 3_656 .
Cs1A U1 Te1 129.12(9) 3_666 .
Te7 U1 Te1 129.12(9) 3_666 .
Te3 U1 Te1 89.83(8) . 4_565
Te5 U1 Te1 152.11(3) 1_455 4_565
Cs1A U1 Te1 129.12(9) 3_656 4_565
Te7 U1 Te1 129.12(9) 3_656 4_565
Cs1A U1 Te1 75.15(3) 3_666 4_565
Te7 U1 Te1 75.15(3) 3_666 4_565
Te1 U1 Te1 55.55(6) . 4_565
Te3 U1 Te2 152.06(3) . 4_465
Te5 U1 Te2 89.25(8) 1_455 4_465
Cs1A U1 Te2 128.85(8) 3_656 4_465
Te7 U1 Te2 128.85(8) 3_656 4_465
Cs1A U1 Te2 74.97(3) 3_666 4_465
Te7 U1 Te2 74.97(3) 3_666 4_465
Te1 U1 Te2 105.38(10) . 4_465
Te1 U1 Te2 80.29(6) 4_565 4_465
Te3 U1 Te2 152.06(3) . 1_455
Te5 U1 Te2 89.25(8) 1_455 1_455
Cs1A U1 Te2 74.97(3) 3_656 1_455
Te7 U1 Te2 74.97(3) 3_656 1_455
Cs1A U1 Te2 128.85(8) 3_666 1_455
Te7 U1 Te2 128.85(8) 3_666 1_455
Te1 U1 Te2 80.28(6) . 1_455
Te1 U1 Te2 105.39(10) 4_565 1_455
Te2 U1 Te2 55.51(6) 4_465 1_455
Te3 U1 Ti1 49.21(5) . .
Te5 U1 Ti1 49.19(5) 1_455 .
Cs1A U1 Ti1 46.92(4) 3_656 .
Te7 U1 Ti1 46.92(4) 3_656 .
Cs1A U1 Ti1 97.40(8) 3_666 .
Te7 U1 Ti1 97.40(8) 3_666 .
Te1 U1 Ti1 110.67(5) . .
Te1 U1 Ti1 138.62(10) 4_565 .
Te2 U1 Ti1 138.02(10) 4_465 .
Te2 U1 Ti1 110.26(6) 1_455 .
Te3 U1 Ti1 49.21(5) . 2
Te5 U1 Ti1 49.19(5) 1_455 2
Cs1A U1 Ti1 97.40(8) 3_656 2
Te7 U1 Ti1 97.40(8) 3_656 2
Cs1A U1 Ti1 46.92(4) 3_666 2
Te7 U1 Ti1 46.92(4) 3_666 2
Te1 U1 Ti1 138.62(10) . 2
Te1 U1 Ti1 110.67(5) 4_565 2
Te2 U1 Ti1 110.26(6) 4_465 2
Te2 U1 Ti1 138.02(10) 1_455 2
Ti1 U1 Ti1 50.47(5) . 2
Te3 U1A Te5 88.04(2) . .
Te3 U1A Cs1 78.406(13) . 3_656
Te5 U1A Cs1 78.425(13) . 3_656
Te3 U1A Te7A 78.406(13) . 3_656
Te5 U1A Te7A 78.425(13) . 3_656
Cs1 U1A Te7A 0.00(3) 3_656 3_656
Te3 U1A Cs1 78.406(13) . 3_666
Te5 U1A Cs1 78.425(13) . 3_666
Cs1 U1A Cs1 147.57(3) 3_656 3_666
Te7A U1A Cs1 147.57(3) 3_656 3_666
Te3 U1A Te7A 78.406(13) . 3_666
Te5 U1A Te7A 78.425(13) . 3_666
Cs1 U1A Te7A 147.57(3) 3_656 3_666
Te7A U1A Te7A 147.57(3) 3_656 3_666
Cs1 U1A Te7A 0.00(3) 3_666 3_666
Te3 U1A Te1 90.466(15) . 4_565
Te5 U1A Te1 151.635(8) . 4_565
Cs1 U1A Te1 128.901(16) 3_656 4_565
Te7A U1A Te1 128.901(16) 3_656 4_565
Cs1 U1A Te1 73.536(13) 3_666 4_565
Te7A U1A Te1 73.536(13) 3_666 4_565
Te3 U1A Te1 90.466(15) . .
Te5 U1A Te1 151.635(8) . .
Cs1 U1A Te1 73.536(13) 3_656 .
Te7A U1A Te1 73.536(13) 3_656 .
Cs1 U1A Te1 128.901(16) 3_666 .
Te7A U1A Te1 128.901(16) 3_666 .
Te1 U1A Te1 56.663(16) 4_565 .
Te3 U1A Te2 151.625(8) . 4_565
Te5 U1A Te2 90.087(15) . 4_565
Cs1 U1A Te2 128.813(16) 3_656 4_565
Te7A U1A Te2 128.813(16) 3_656 4_565
Cs1 U1A Te2 73.486(14) 3_666 4_565
Te7A U1A Te2 73.486(14) 3_666 4_565
Te1 U1A Te2 78.050(12) 4_565 4_565
Te1 U1A Te2 104.075(15) . 4_565
Te3 U1A Te2 151.624(8) . .
Te5 U1A Te2 90.088(15) . .
Cs1 U1A Te2 73.486(14) 3_656 .
Te7A U1A Te2 73.486(14) 3_656 .
Cs1 U1A Te2 128.813(16) 3_666 .
Te7A U1A Te2 128.813(16) 3_666 .
Te1 U1A Te2 104.075(15) 4_565 .
Te1 U1A Te2 78.050(12) . .
Te2 U1A Te2 56.638(16) 4_565 .
Te3 U1A Ti1A 49.407(11) . .
Te5 U1A Ti1A 49.397(11) . .
Cs1 U1A Ti1A 48.596(12) 3_656 .
Te7A U1A Ti1A 48.596(12) 3_656 .
Cs1 U1A Ti1A 98.973(15) 3_666 .
Te7A U1A Ti1A 98.973(15) 3_666 .
Te1 U1A Ti1A 139.534(14) 4_565 .
Te1 U1A Ti1A 110.906(10) . .
Te2 U1A Ti1A 139.146(13) 4_565 .
Te2 U1A Ti1A 110.646(10) . .
Te3 U1A Ti1A 49.407(11) . 2_655
Te5 U1A Ti1A 49.397(12) . 2_655
Cs1 U1A Ti1A 98.973(15) 3_656 2_655
Te7A U1A Ti1A 98.973(15) 3_656 2_655
Cs1 U1A Ti1A 48.596(12) 3_666 2_655
Te7A U1A Ti1A 48.596(12) 3_666 2_655
Te1 U1A Ti1A 110.906(10) 4_565 2_655
Te1 U1A Ti1A 139.534(14) . 2_655
Te2 U1A Ti1A 110.646(10) 4_565 2_655
Te2 U1A Ti1A 139.146(13) . 2_655
Ti1A U1A Ti1A 50.377(6) . 2_655
Te4 U2 Te6 82.502(17) . 1_455
Te4 U2 Te2 149.943(9) . 1_455
Te6 U2 Te2 89.312(14) 1_455 1_455
Te4 U2 Te2 149.943(9) . 4_465
Te6 U2 Te2 89.312(14) 1_455 4_465
Te2 U2 Te2 57.992(16) 1_455 4_465
Te4 U2 Te1 88.397(14) . .
Te6 U2 Te1 149.680(9) 1_455 .
Te2 U2 Te1 84.234(12) 1_455 .
Te2 U2 Te1 111.670(15) 4_465 .
Te4 U2 Te1 88.397(14) . 4_565
Te6 U2 Te1 149.680(9) 1_455 4_565
Te2 U2 Te1 111.670(15) 1_455 4_565
Te2 U2 Te1 84.235(12) 4_465 4_565
Te1 U2 Te1 57.958(16) . 4_565
Te4 U2 Te6 76.504(12) . 3_666
Te6 U2 Te6 75.744(12) 1_455 3_666
Te2 U2 Te6 129.344(15) 1_455 3_666
Te2 U2 Te6 73.451(13) 4_465 3_666
Te1 U2 Te6 130.012(15) . 3_666
Te1 U2 Te6 74.016(13) 4_565 3_666
Te4 U2 Te6 76.504(12) . 3_656
Te6 U2 Te6 75.744(12) 1_455 3_656
Te2 U2 Te6 73.451(13) 1_455 3_656
Te2 U2 Te6 129.344(15) 4_465 3_656
Te1 U2 Te6 74.016(13) . 3_656
Te1 U2 Te6 130.012(15) 4_565 3_656
Te6 U2 Te6 142.78(2) 3_666 3_656
Te4 U2 U1 138.21(5) . .
Te6 U2 U1 139.29(5) 1_455 .
Te2 U2 U1 55.85(4) 1_455 .
Te2 U2 U1 55.85(4) 4_465 .
Te1 U2 U1 55.82(4) . .
Te1 U2 U1 55.82(4) 4_565 .
Te6 U2 U1 108.606(12) 3_666 .
Te6 U2 U1 108.606(12) 3_656 .
Te4 U3 Te6 86.440(17) . .
Te4 U3 Te2 150.741(8) . .
Te6 U3 Te2 89.861(14) . .
Te4 U3 Te2 150.741(8) . 4_565
Te6 U3 Te2 89.861(14) . 4_565
Te2 U3 Te2 58.084(16) . 4_565
Te4 U3 Te1 88.927(14) . 4_565
Te6 U3 Te1 150.594(8) . 4_565
Te2 U3 Te1 107.554(15) . 4_565
Te2 U3 Te1 80.223(12) 4_565 4_565
Te4 U3 Te1 88.927(14) . .
Te6 U3 Te1 150.594(8) . .
Te2 U3 Te1 80.224(12) . .
Te2 U3 Te1 107.554(15) 4_565 .
Te1 U3 Te1 58.095(16) 4_565 .
Te4 U3 Te4 77.492(12) . 3_666
Te6 U3 Te4 76.718(12) . 3_666
Te2 U3 Te4 129.700(15) . 3_666
Te2 U3 Te4 73.414(13) 4_565 3_666
Te1 U3 Te4 73.929(13) 4_565 3_666
Te1 U3 Te4 130.357(15) . 3_666
Te4 U3 Te4 77.492(12) . 3_656
Te6 U3 Te4 76.718(12) . 3_656
Te2 U3 Te4 73.414(13) . 3_656
Te2 U3 Te4 129.699(15) 4_565 3_656
Te1 U3 Te4 130.357(15) 4_565 3_656
Te1 U3 Te4 73.929(13) . 3_656
Te4 U3 Te4 144.32(2) 3_666 3_656
Te4 U3 U1A 136.240(16) . .
Te6 U3 U1A 137.321(15) . .
Te2 U3 U1A 53.781(10) . .
Te2 U3 U1A 53.781(10) 4_565 .
Te1 U3 U1A 53.773(10) 4_565 .
Te1 U3 U1A 53.773(10) . .
Te4 U3 U1A 107.837(12) 3_666 .
Te4 U3 U1A 107.837(12) 3_656 .
Te1 Te1 Te1 180.0 4_565 4
Te1 Te1 U3 60.952(8) 4_565 .
Te1 Te1 U3 119.047(8) 4 .
Te1 Te1 U2 61.021(8) 4_565 .
Te1 Te1 U2 118.980(8) 4 .
U3 Te1 U2 82.506(12) . .
Te1 Te1 U1A 61.668(8) 4_565 .
Te1 Te1 U1A 118.331(8) 4 .
U3 Te1 U1A 74.185(12) . .
U2 Te1 U1A 122.511(13) . .
Te1 Te1 U1 62.22(3) 4_565 .
Te1 Te1 U1 117.78(3) 4 .
U3 Te1 U1 123.17(3) . .
U2 Te1 U1 71.46(6) . .
U1A Te1 U1 78.89(5) . .
Te1 Te1 Cs1 113.564(7) 4_565 3_656
Te1 Te1 Cs1 66.435(7) 4 3_656
U3 Te1 Cs1 107.186(14) . 3_656
U2 Te1 Cs1 165.395(17) . 3_656
U1A Te1 Cs1 52.856(8) . 3_656
U1 Te1 Cs1 93.96(6) . 3_656
Te1 Te1 Cs1A 112.778(7) 4_565 3_656
Te1 Te1 Cs1A 67.223(7) 4 3_656
U3 Te1 Cs1A 167.306(16) . 3_656
U2 Te1 Cs1A 104.452(14) . 3_656
U1A Te1 Cs1A 93.135(14) . 3_656
U1 Te1 Cs1A 51.71(3) . 3_656
Cs1 Te1 Cs1A 64.047(13) 3_656 3_656
Te2 Te2 Te2 180.0 4_565 4
Te2 Te2 U3 60.958(8) 4_565 .
Te2 Te2 U3 119.043(8) 4 .
Te2 Te2 U2 61.004(8) 4_565 1_655
Te2 Te2 U2 118.996(8) 4 1_655
U3 Te2 U2 81.972(12) . 1_655
Te2 Te2 U1A 61.681(8) 4_565 .
Te2 Te2 U1A 118.319(8) 4 .
U3 Te2 U1A 74.186(12) . .
U2 Te2 U1A 122.554(14) 1_655 .
Te2 Te2 U1 62.24(3) 4_565 1_655
Te2 Te2 U1 117.76(3) 4 1_655
U3 Te2 U1 123.20(3) . 1_655
U2 Te2 U1 71.48(6) 1_655 1_655
U1A Te2 U1 79.44(5) . 1_655
Te2 Te2 Cs1 113.585(7) 4_565 3_656
Te2 Te2 Cs1 66.414(7) 4 3_656
U3 Te2 Cs1 107.244(14) . 3_656
U2 Te2 Cs1 165.920(16) 1_655 3_656
U1A Te2 Cs1 52.877(8) . 3_656
U1 Te2 Cs1 94.46(6) 1_655 3_656
Te2 Te2 Cs1A 112.829(7) 4_565 3_756
Te2 Te2 Cs1A 67.171(7) 4 3_756
U3 Te2 Cs1A 167.696(16) . 3_756
U2 Te2 Cs1A 104.669(14) 1_655 3_756
U1A Te2 Cs1A 93.533(14) . 3_756
U1 Te2 Cs1A 51.78(3) 1_655 3_756
Cs1 Te2 Cs1A 64.383(13) 3_656 3_756
Ti1 Te3 Ti1 66.575(14) . 2
Ti1 Te3 Ti1A 133.85(3) . 2_655
Ti1 Te3 Ti1A 95.429(12) 2 2_655
Ti1 Te3 Ti1A 95.429(12) . .
Ti1 Te3 Ti1A 133.85(3) 2 .
Ti1A Te3 Ti1A 66.036(13) 2_655 .
Ti1 Te3 U1 77.07(5) . .
Ti1 Te3 U1 77.07(5) 2 .
Ti1A Te3 U1 142.61(3) 2_655 .
Ti1A Te3 U1 142.61(3) . .
Ti1 Te3 U1A 142.675(13) . .
Ti1 Te3 U1A 142.675(13) 2 .
Ti1A Te3 U1A 76.461(14) 2_655 .
Ti1A Te3 U1A 76.461(14) . .
U1 Te3 U1A 87.57(7) . .
Ti1 Te3 Cs1A 44.948(11) . 3_656
Ti1 Te3 Cs1A 99.295(16) 2 3_656
Ti1A Te3 Cs1A 160.609(15) 2_655 3_656
Ti1A Te3 Cs1A 94.603(7) . 3_656
U1 Te3 Cs1A 54.232(17) . 3_656
U1A Te3 Cs1A 98.729(16) . 3_656
Ti1 Te3 Cs1A 99.295(16) . 3_666
Ti1 Te3 Cs1A 44.948(11) 2 3_666
Ti1A Te3 Cs1A 94.603(7) 2_655 3_666
Ti1A Te3 Cs1A 160.609(15) . 3_666
U1 Te3 Cs1A 54.232(17) . 3_666
U1A Te3 Cs1A 98.729(16) . 3_666
Cs1A Te3 Cs1A 104.728(19) 3_656 3_666
Ti1 Te3 Cs1 161.653(15) . 3_666
Ti1 Te3 Cs1 95.183(7) 2 3_666
Ti1A Te3 Cs1 46.009(11) 2_655 3_666
Ti1A Te3 Cs1 99.097(16) . 3_666
U1 Te3 Cs1 97.60(4) . 3_666
U1A Te3 Cs1 52.957(10) . 3_666
Cs1A Te3 Cs1 143.56(2) 3_656 3_666
Cs1A Te3 Cs1 64.232(10) 3_666 3_666
Ti1 Te3 Cs1 95.183(7) . 3_656
Ti1 Te3 Cs1 161.653(15) 2 3_656
Ti1A Te3 Cs1 99.097(16) 2_655 3_656
Ti1A Te3 Cs1 46.009(11) . 3_656
U1 Te3 Cs1 97.60(4) . 3_656
U1A Te3 Cs1 52.957(10) . 3_656
Cs1A Te3 Cs1 64.232(10) 3_656 3_656
Cs1A Te3 Cs1 143.56(2) 3_666 3_656
Cs1 Te3 Cs1 102.961(19) 3_666 3_656
Ti1 Te3 Cs1A 43.861(11) . 1_454
Ti1 Te3 Cs1A 43.861(11) 2 1_454
Ti1A Te3 Cs1A 93.163(18) 2_655 1_454
Ti1A Te3 Cs1A 93.163(18) . 1_454
U1 Te3 Cs1A 104.87(7) . 1_454
U1A Te3 Cs1A 167.56(2) . 1_454
Cs1A Te3 Cs1A 88.809(15) 3_656 1_454
Cs1A Te3 Cs1A 88.809(15) 3_666 1_454
Cs1 Te3 Cs1A 123.658(12) 3_666 1_454
Cs1 Te3 Cs1A 123.658(12) 3_656 1_454
Ti1 Te3 Cs1 92.524(18) . 1_554
Ti1 Te3 Cs1 92.524(18) 2 1_554
Ti1A Te3 Cs1 44.143(10) 2_655 1_554
Ti1A Te3 Cs1 44.143(10) . 1_554
U1 Te3 Cs1 167.50(7) . 1_554
U1A Te3 Cs1 104.937(18) . 1_554
Cs1A Te3 Cs1 122.166(13) 3_656 1_554
Cs1A Te3 Cs1 122.166(13) 3_666 1_554
Cs1 Te3 Cs1 90.151(14) 3_666 1_554
Cs1 Te3 Cs1 90.151(14) 3_656 1_554
Cs1A Te3 Cs1 62.623(16) 1_454 1_554
U3 Te4 U2 85.182(17) . .
U3 Te4 U3 102.508(12) . 3_666
U2 Te4 U3 103.542(12) . 3_666
U3 Te4 U3 102.508(12) . 3_656
U2 Te4 U3 103.542(12) . 3_656
U3 Te4 U3 144.32(2) 3_666 3_656
Ti1 Te5 Ti1 66.519(13) 2_655 1_655
Ti1 Te5 Ti1A 133.76(3) 2_655 .
Ti1 Te5 Ti1A 95.386(12) 1_655 .
Ti1 Te5 Ti1A 95.386(12) 2_655 2_655
Ti1 Te5 Ti1A 133.76(3) 1_655 2_655
Ti1A Te5 Ti1A 66.041(13) . 2_655
Ti1 Te5 U1 76.83(5) 2_655 1_655
Ti1 Te5 U1 76.83(5) 1_655 1_655
Ti1A Te5 U1 142.78(3) . 1_655
Ti1A Te5 U1 142.78(3) 2_655 1_655
Ti1 Te5 U1A 142.753(13) 2_655 .
Ti1 Te5 U1A 142.753(13) 1_655 .
Ti1A Te5 U1A 76.443(14) . .
Ti1A Te5 U1A 76.443(14) 2_655 .
U1 Te5 U1A 87.98(7) 1_655 .
Ti1 Te5 Cs1A 44.883(11) 2_655 3_766
Ti1 Te5 Cs1A 99.151(17) 1_655 3_766
Ti1A Te5 Cs1A 160.709(15) . 3_766
Ti1A Te5 Cs1A 94.691(7) 2_655 3_766
U1 Te5 Cs1A 54.118(17) 1_655 3_766
U1A Te5 Cs1A 98.903(16) . 3_766
Ti1 Te5 Cs1A 99.151(17) 2_655 3_756
Ti1 Te5 Cs1A 44.883(11) 1_655 3_756
Ti1A Te5 Cs1A 94.691(7) . 3_756
Ti1A Te5 Cs1A 160.709(15) 2_655 3_756
U1 Te5 Cs1A 54.118(17) 1_655 3_756
U1A Te5 Cs1A 98.903(16) . 3_756
Cs1A Te5 Cs1A 104.55(2) 3_766 3_756
Ti1 Te5 Cs1 161.665(14) 2_655 3_656
Ti1 Te5 Cs1 95.244(7) 1_655 3_656
Ti1A Te5 Cs1 45.987(11) . 3_656
Ti1A Te5 Cs1 99.065(16) 2_655 3_656
U1 Te5 Cs1 97.86(4) 1_655 3_656
U1A Te5 Cs1 52.932(10) . 3_656
Cs1A Te5 Cs1 143.66(2) 3_766 3_656
Cs1A Te5 Cs1 64.424(10) 3_756 3_656
Ti1 Te5 Cs1 95.244(7) 2_655 3_666
Ti1 Te5 Cs1 161.665(15) 1_655 3_666
Ti1A Te5 Cs1 99.065(16) . 3_666
Ti1A Te5 Cs1 45.987(11) 2_655 3_666
U1 Te5 Cs1 97.86(4) 1_655 3_666
U1A Te5 Cs1 52.932(10) . 3_666
Cs1A Te5 Cs1 64.424(10) 3_766 3_666
Cs1A Te5 Cs1 143.66(2) 3_756 3_666
Cs1 Te5 Cs1 102.904(19) 3_656 3_666
Ti1 Te5 Cs1A 43.883(10) 2_655 1_554
Ti1 Te5 Cs1A 43.883(10) 1_655 1_554
Ti1A Te5 Cs1A 93.018(18) . 1_554
Ti1A Te5 Cs1A 93.018(18) 2_655 1_554
U1 Te5 Cs1A 104.66(6) 1_655 1_554
U1A Te5 Cs1A 167.37(2) . 1_554
Cs1A Te5 Cs1A 88.766(15) 3_766 1_554
Cs1A Te5 Cs1A 88.766(15) 3_756 1_554
Cs1 Te5 Cs1A 123.612(12) 3_656 1_554
Cs1 Te5 Cs1A 123.612(12) 3_666 1_554
Ti1 Te5 Cs1 92.406(18) 2_655 1_554
Ti1 Te5 Cs1 92.406(18) 1_655 1_554
Ti1A Te5 Cs1 44.168(11) . 1_554
Ti1A Te5 Cs1 44.168(11) 2_655 1_554
U1 Te5 Cs1 167.07(7) 1_655 1_554
U1A Te5 Cs1 104.953(19) . 1_554
Cs1A Te5 Cs1 122.138(13) 3_766 1_554
Cs1A Te5 Cs1 122.138(13) 3_756 1_554
Cs1 Te5 Cs1 90.155(15) 3_656 1_554
Cs1 Te5 Cs1 90.155(15) 3_666 1_554
Cs1A Te5 Cs1 62.413(15) 1_554 1_554
U3 Te6 U2 83.759(17) . 1_655
U3 Te6 U2 103.211(12) . 3_666
U2 Te6 U2 104.257(12) 1_655 3_666
U3 Te6 U2 103.211(12) . 3_656
U2 Te6 U2 104.257(12) 1_655 3_656
U2 Te6 U2 142.78(2) 3_666 3_656
Ti1 Te7 Ti1 68.162(15) 2_656 1_656
Ti1 Te7 U1 141.92(6) 2_656 3_656
Ti1 Te7 U1 73.76(6) 1_656 3_656
Ti1 Te7 U1 73.76(6) 2_656 3_666
Ti1 Te7 U1 141.92(6) 1_656 3_666
U1 Te7 U1 144.32(12) 3_656 3_666
Ti1 Te7 Cs1 91.077(15) 2_656 1_655
Ti1 Te7 Cs1 91.077(15) 1_656 1_655
U1 Te7 Cs1 89.67(6) 3_656 1_655
U1 Te7 Cs1 89.67(6) 3_666 1_655
Ti1A Te7A Ti1A 65.840(14) 2_656 1_556
Ti1A Te7A U1A 139.14(2) 2_656 3_656
Ti1A Te7A U1A 73.297(8) 1_556 3_656
Ti1A Te7A U1A 73.296(8) 2_656 3_666
Ti1A Te7A U1A 139.14(2) 1_556 3_666
U1A Te7A U1A 147.57(3) 3_656 3_666
Ti1A Te7A Cs1A 88.760(15) 2_656 1_455
Ti1A Te7A Cs1A 88.760(15) 1_556 1_455
U1A Te7A Cs1A 90.394(13) 3_656 1_455
U1A Te7A Cs1A 90.394(13) 3_666 1_455
Cs1A Ti1 Cs1A 180.000(16) 3_656 1_454
Cs1A Ti1 Te7 0.00(3) 3_656 3_656
Cs1A Ti1 Te7 180.00(3) 1_454 3_656
Cs1A Ti1 Te7 180.000(16) 3_656 1_454
Cs1A Ti1 Te7 0.000(16) 1_454 1_454
Te7 Ti1 Te7 180.000(16) 3_656 1_454
Cs1A Ti1 Te3 88.890(16) 3_656 .
Cs1A Ti1 Te3 91.110(16) 1_454 .
Te7 Ti1 Te3 88.890(16) 3_656 .
Te7 Ti1 Te3 91.110(16) 1_454 .
Cs1A Ti1 Te3 91.110(16) 3_656 3
Cs1A Ti1 Te3 88.890(16) 1_454 3
Te7 Ti1 Te3 91.110(16) 3_656 3
Te7 Ti1 Te3 88.890(16) 1_454 3
Te3 Ti1 Te3 180.0 . 3
Cs1A Ti1 Te5 88.979(16) 3_656 1_455
Cs1A Ti1 Te5 91.021(16) 1_454 1_455
Te7 Ti1 Te5 88.979(16) 3_656 1_455
Te7 Ti1 Te5 91.021(16) 1_454 1_455
Te3 Ti1 Te5 95.054(13) . 1_455
Te3 Ti1 Te5 84.946(14) 3 1_455
Cs1A Ti1 Te5 91.021(16) 3_656 3_655
Cs1A Ti1 Te5 88.979(16) 1_454 3_655
Te7 Ti1 Te5 91.021(16) 3_656 3_655
Te7 Ti1 Te5 88.979(16) 1_454 3_655
Te3 Ti1 Te5 84.946(13) . 3_655
Te3 Ti1 Te5 95.054(14) 3 3_655
Te5 Ti1 Te5 180.00(3) 1_455 3_655
Cs1A Ti1 Ti1 124.081(8) 3_656 2
Cs1A Ti1 Ti1 55.919(8) 1_454 2
Te7 Ti1 Ti1 124.081(8) 3_656 2
Te7 Ti1 Ti1 55.919(8) 1_454 2
Te3 Ti1 Ti1 56.713(7) . 2
Te3 Ti1 Ti1 123.287(7) 3 2
Te5 Ti1 Ti1 56.740(7) 1_455 2
Te5 Ti1 Ti1 123.260(7) 3_655 2
Cs1A Ti1 Ti1 55.919(8) 3_656 2_545
Cs1A Ti1 Ti1 124.081(8) 1_454 2_545
Te7 Ti1 Ti1 55.919(8) 3_656 2_545
Te7 Ti1 Ti1 124.081(8) 1_454 2_545
Te3 Ti1 Ti1 123.287(7) . 2_545
Te3 Ti1 Ti1 56.713(7) 3 2_545
Te5 Ti1 Ti1 123.260(7) 1_455 2_545
Te5 Ti1 Ti1 56.740(7) 3_655 2_545
Ti1 Ti1 Ti1 180.0 2 2_545
Cs1A Ti1 U1 120.68(2) 3_656 3
Cs1A Ti1 U1 59.32(2) 1_454 3
Te7 Ti1 U1 120.68(2) 3_656 3
Te7 Ti1 U1 59.32(2) 1_454 3
Te3 Ti1 U1 126.28(5) . 3
Te3 Ti1 U1 53.72(5) 3 3
Te5 Ti1 U1 126.03(5) 1_455 3
Te5 Ti1 U1 53.97(5) 3_655 3
Ti1 Ti1 U1 115.24(2) 2 3
Ti1 Ti1 U1 64.76(2) 2_545 3
Cs1A Ti1 U1 59.32(2) 3_656 .
Cs1A Ti1 U1 120.68(2) 1_454 .
Te7 Ti1 U1 59.32(2) 3_656 .
Te7 Ti1 U1 120.68(2) 1_454 .
Te3 Ti1 U1 53.72(5) . .
Te3 Ti1 U1 126.28(5) 3 .
Te5 Ti1 U1 53.97(5) 1_455 .
Te5 Ti1 U1 126.03(5) 3_655 .
Ti1 Ti1 U1 64.76(2) 2 .
Ti1 Ti1 U1 115.24(2) 2_545 .
U1 Ti1 U1 180.0 3 .
Te5 Ti1A Te5 180.0 3_655 .
Te5 Ti1A Te3 95.762(13) 3_655 3_655
Te5 Ti1A Te3 84.238(13) . 3_655
Te5 Ti1A Te3 84.238(13) 3_655 .
Te5 Ti1A Te3 95.762(13) . .
Te3 Ti1A Te3 180.0 3_655 .
Te5 Ti1A Cs1 91.812(15) 3_655 3_656
Te5 Ti1A Cs1 88.187(15) . 3_656
Te3 Ti1A Cs1 91.861(15) 3_655 3_656
Te3 Ti1A Cs1 88.139(15) . 3_656
Te5 Ti1A Cs1 88.188(15) 3_655 1_554
Te5 Ti1A Cs1 91.813(15) . 1_554
Te3 Ti1A Cs1 88.139(15) 3_655 1_554
Te3 Ti1A Cs1 91.861(15) . 1_554
Cs1 Ti1A Cs1 180.000(14) 3_656 1_554
Te5 Ti1A Te7A 91.812(15) 3_655 3_656
Te5 Ti1A Te7A 88.187(15) . 3_656
Te3 Ti1A Te7A 91.861(15) 3_655 3_656
Te3 Ti1A Te7A 88.139(15) . 3_656
Cs1 Ti1A Te7A 0.00(3) 3_656 3_656
Cs1 Ti1A Te7A 180.00(3) 1_554 3_656
Te5 Ti1A Te7A 88.188(15) 3_655 1_554
Te5 Ti1A Te7A 91.813(15) . 1_554
Te3 Ti1A Te7A 88.139(15) 3_655 1_554
Te3 Ti1A Te7A 91.861(15) . 1_554
Cs1 Ti1A Te7A 180.000(14) 3_656 1_554
Cs1 Ti1A Te7A 0.00(3) 1_554 1_554
Te7A Ti1A Te7A 180.000(14) 3_656 1_554
Te5 Ti1A Ti1A 123.021(7) 3_655 2_655
Te5 Ti1A Ti1A 56.980(7) . 2_655
Te3 Ti1A Ti1A 123.018(7) 3_655 2_655
Te3 Ti1A Ti1A 56.982(7) . 2_655
Cs1 Ti1A Ti1A 122.920(7) 3_656 2_655
Cs1 Ti1A Ti1A 57.080(7) 1_554 2_655
Te7A Ti1A Ti1A 122.920(7) 3_656 2_655
Te7A Ti1A Ti1A 57.080(7) 1_554 2_655
Te5 Ti1A Ti1A 56.979(7) 3_655 2_645
Te5 Ti1A Ti1A 123.020(7) . 2_645
Te3 Ti1A Ti1A 56.982(7) 3_655 2_645
Te3 Ti1A Ti1A 123.018(7) . 2_645
Cs1 Ti1A Ti1A 57.080(7) 3_656 2_645
Cs1 Ti1A Ti1A 122.920(7) 1_554 2_645
Te7A Ti1A Ti1A 57.080(7) 3_656 2_645
Te7A Ti1A Ti1A 122.920(7) 1_554 2_645
Ti1A Ti1A Ti1A 180.0 2_655 2_645
Te5 Ti1A U1A 125.839(14) 3_655 .
Te5 Ti1A U1A 54.160(14) . .
Te3 Ti1A U1A 125.868(14) 3_655 .
Te3 Ti1A U1A 54.132(14) . .
Cs1 Ti1A U1A 58.108(8) 3_656 .
Cs1 Ti1A U1A 121.892(8) 1_554 .
Te7A Ti1A U1A 58.108(8) 3_656 .
Te7A Ti1A U1A 121.892(8) 1_554 .
Ti1A Ti1A U1A 64.812(3) 2_655 .
Ti1A Ti1A U1A 115.188(3) 2_645 .
Te5 Ti1A U1A 54.162(14) 3_655 3_655
Te5 Ti1A U1A 125.839(14) . 3_655
Te3 Ti1A U1A 54.132(14) 3_655 3_655
Te3 Ti1A U1A 125.868(14) . 3_655
Cs1 Ti1A U1A 121.892(8) 3_656 3_655
Cs1 Ti1A U1A 58.108(8) 1_554 3_655
Te7A Ti1A U1A 121.892(8) 3_656 3_655
Te7A Ti1A U1A 58.108(8) 1_554 3_655
Ti1A Ti1A U1A 115.188(3) 2_655 3_655
Ti1A Ti1A U1A 64.812(3) 2_645 3_655
U1A Ti1A U1A 180.0 . 3_655

loop_
_geom_bond_atom_site_label_1
_geom_bond_atom_site_label_2
_geom_bond_distance
_geom_bond_site_symmetry_2
U1 Te3 2.966(3) .
U1 Te5 2.978(3) 1_455
U1 Cs1A 3.2122(11) 3_656
U1 Te7 3.2122(11) 3_656
U1 Cs1A 3.2122(11) 3_666
U1 Te7 3.2122(11) 3_666
U1 Te1 3.275(3) .
U1 Te1 3.275(3) 4_565
U1 Te2 3.276(3) 4_465
U1 Te2 3.276(3) 1_455
U1 Ti1 3.586(3) .
U1 Ti1 3.586(3) 2
U1A Te3 2.9943(7) .
U1A Te5 2.9956(7) .
U1A Cs1 3.1844(2) 3_656
U1A Te7A 3.1844(2) 3_656
U1A Cs1 3.1844(2) 3_666
U1A Te7A 3.1844(2) 3_666
U1A Te1 3.2157(5) 4_565
U1A Te1 3.2158(5) .
U1A Te2 3.2161(5) 4_565
U1A Te2 3.2161(5) .
U1A Ti1A 3.5923(4) .
U1A Ti1A 3.5923(4) 2_655
U2 Te4 3.0771(7) .
U2 Te6 3.1027(7) 1_455
U2 Te2 3.1472(5) 1_455
U2 Te2 3.1472(5) 4_465
U2 Te1 3.1499(5) .
U2 Te1 3.1499(5) 4_565
U2 Te6 3.2264(2) 3_666
U2 Te6 3.2264(2) 3_656
U3 Te4 3.0543(6) .
U3 Te6 3.0770(7) .
U3 Te2 3.1427(5) .
U3 Te2 3.1427(5) 4_565
U3 Te1 3.1431(5) 4_565
U3 Te1 3.1431(5) .
U3 Te4 3.2122(2) 3_666
U3 Te4 3.2122(2) 3_656
Te1 Te1 3.0522(8) 4_565
Te1 Te1 3.0632(8) 4
Te1 Cs1 3.8311(7) 3_656
Te1 Cs1A 3.9561(7) 3_656
Te2 Te2 3.0513(8) 4_565
Te2 Te2 3.0641(8) 4
Te2 U2 3.1473(5) 1_655
Te2 U1 3.276(3) 1_655
Te2 Cs1 3.8290(7) 3_656
Te2 Cs1A 3.9488(7) 3_756
Te3 Ti1 2.7856(5) .
Te3 Ti1 2.7856(5) 2
Te3 Ti1A 2.8057(5) 2_655
Te3 Ti1A 2.8057(5) .
Te3 Cs1A 3.8612(5) 3_656
Te3 Cs1A 3.8612(5) 3_666
Te3 Cs1 3.9081(5) 3_666
Te3 Cs1 3.9081(5) 3_656
Te3 Cs1A 3.9367(9) 1_454
Te3 Cs1 4.0372(9) 1_554
Te4 U3 3.2122(2) 3_666
Te4 U3 3.2122(2) 3_656
Te5 Ti1 2.7877(5) 2_655
Te5 Ti1 2.7877(5) 1_655
Te5 Ti1A 2.8056(5) .
Te5 Ti1A 2.8056(5) 2_655
Te5 U1 2.978(3) 1_655
Te5 Cs1A 3.8657(5) 3_766
Te5 Cs1A 3.8657(5) 3_756
Te5 Cs1 3.9097(5) 3_656
Te5 Cs1 3.9097(5) 3_666
Te5 Cs1A 3.9352(9) 1_554
Te5 Cs1 4.0354(9) 1_554
Te6 U2 3.1027(7) 1_655
Te6 U2 3.2264(2) 3_666
Te6 U2 3.2264(2) 3_656
Te7 Ti1 2.7283(5) 2_656
Te7 Ti1 2.7283(5) 1_656
Te7 U1 3.2121(11) 3_656
Te7 U1 3.2121(11) 3_666
Te7 Cs1 4.1449(7) 1_655
Te7A Ti1A 2.8132(5) 2_656
Te7A Ti1A 2.8132(5) 1_556
Te7A U1A 3.1844(2) 3_656
Te7A U1A 3.1844(2) 3_666
Te7A Cs1A 4.1448(7) 1_455
Ti1 Cs1A 2.7283(5) 3_656
Ti1 Cs1A 2.7283(5) 1_454
Ti1 Te7 2.7283(5) 3_656
Ti1 Te7 2.7283(5) 1_454
Ti1 Te3 2.7856(5) 3
Ti1 Te5 2.7877(5) 1_455
Ti1 Te5 2.7877(5) 3_655
Ti1 Ti1 3.0577 2
Ti1 Ti1 3.0577 2_545
Ti1 U1 3.586(3) 3
Ti1A Te5 2.8055(5) 3_655
Ti1A Te3 2.8057(5) 3_655
Ti1A Cs1 2.8132(5) 3_656
Ti1A Cs1 2.8132(5) 1_554
Ti1A Te7A 2.8132(5) 3_656
Ti1A Te7A 2.8132(5) 1_554
Ti1A Ti1A 3.0577 2_655
Ti1A Ti1A 3.0577 2_645
Ti1A U1A 3.5923(4) 3_655
